data_7247103
loop_
_publ_author_name
'Xia, Liang-hong'
'Wang, Yan-na'
'Yang, Xiao-ming'
'Liang, Lin-na'
'Li, Zhi-min'
'Zhang, Tong-lai'

_publ_section_title
;
 Cupric coordination compounds with multiple anions: a promising strategy
 for the regulation of energetic materials
;
_journal_issue 32
_journal_name_full 'RSC Advances'
_journal_page_first 22549
_journal_page_last 22558
_journal_paper_doi 10.1039/D3RA01739G
_journal_volume 13
_journal_year 2023
_chemical_formula_moiety '4(C15 H33 Cl Cu3 N30 O6), 16(Cl O4), 12(H2 O)'
_chemical_formula_sum 'C60 H156 Cl20 Cu12 N120 O100'
_chemical_formula_weight 5630.52
_space_group_crystal_system monoclinic
_space_group_IT_number 14
_space_group_name_Hall '-P 2ybc'
_space_group_name_H-M_alt 'P 1 21/c 1'
_atom_sites_solution_hydrogens mixed
_audit_creation_date 2023-01-18
_audit_creation_method
;
Olex2 1.3
(compiled 2020.11.12 svn.r5f609507 for OlexSys, GUI svn.r6408)
;
_audit_update_record
;
2023-02-03 deposited with the CCDC.	2023-07-12 downloaded from the CCDC.
;
_cell_angle_alpha 90
_cell_angle_beta 94.7250(10)
_cell_angle_gamma 90
_cell_formula_units_Z 1
_cell_length_a 22.1106(10)
_cell_length_b 14.1198(7)
_cell_length_c 14.6843(6)
_cell_measurement_reflns_used 9875
_cell_measurement_temperature 296(2)
_cell_measurement_theta_max 24.88
_cell_measurement_theta_min 2.25
_cell_volume 4568.8(4)
_computing_molecular_graphics 'Olex2 1.3 (Dolomanov et al., 2009)'
_computing_publication_material 'Olex2 1.3 (Dolomanov et al., 2009)'
_computing_structure_refinement 'SHELXL 2018/3 (Sheldrick, 2015)'
_computing_structure_solution 'SHELXT 2014/5 (Sheldrick, 2014)'
_diffrn_ambient_temperature 296.15
_diffrn_measured_fraction_theta_full 0.996
_diffrn_measured_fraction_theta_max 0.996
_diffrn_measurement_device_type ccd
_diffrn_radiation_type MoK\a
_diffrn_radiation_wavelength 0.71073
_diffrn_reflns_av_R_equivalents 0.0741
_diffrn_reflns_av_unetI/netI 0.0417
_diffrn_reflns_Laue_measured_fraction_full 0.996
_diffrn_reflns_Laue_measured_fraction_max 0.996
_diffrn_reflns_limit_h_max 26
_diffrn_reflns_limit_h_min -26
_diffrn_reflns_limit_k_max 16
_diffrn_reflns_limit_k_min -16
_diffrn_reflns_limit_l_max 17
_diffrn_reflns_limit_l_min -17
_diffrn_reflns_number 102200
_diffrn_reflns_point_group_measured_fraction_full 0.996
_diffrn_reflns_point_group_measured_fraction_max 0.996
_diffrn_reflns_theta_full 25.028
_diffrn_reflns_theta_max 25.028
_diffrn_reflns_theta_min 2.004
_diffrn_source_current 30.0
_diffrn_source_power 1.5
_diffrn_source_voltage 50.0
_exptl_absorpt_coefficient_mu 1.797
_exptl_absorpt_correction_type multi-scan
_exptl_absorpt_process_details sadabs
_exptl_crystal_colour colorless
_exptl_crystal_density_diffrn 2.046
_exptl_crystal_description block
_exptl_crystal_F_000 2844
_exptl_crystal_size_max 0.2
_exptl_crystal_size_mid 0.2
_exptl_crystal_size_min 0.2
_exptl_transmission_factor_max 0.864
_exptl_transmission_factor_min 0.864
_refine_diff_density_max 0.702
_refine_diff_density_min -0.736
_refine_diff_density_rms 0.099
_refine_ls_extinction_method none
_refine_ls_goodness_of_fit_ref 1.030
_refine_ls_hydrogen_treatment mixed
_refine_ls_matrix_type full
_refine_ls_number_parameters 759
_refine_ls_number_reflns 8041
_refine_ls_number_restraints 154
_refine_ls_restrained_S_all 6.192
_refine_ls_R_factor_all 0.0678
_refine_ls_R_factor_gt 0.0429
_refine_ls_shift/su_max 0.001
_refine_ls_shift/su_mean 0.000
_refine_ls_structure_factor_coef Fsqd
_refine_ls_weighting_details 'w=1/[\s^2^(Fo^2^)+(0.0343P)^2^+16.4670P] where P=(Fo^2^+2Fc^2^)/3'
_refine_ls_weighting_scheme calc
_refine_ls_wR_factor_gt 0.0890
_refine_ls_wR_factor_ref 0.1015
_reflns_Friedel_coverage 0.000
_reflns_number_gt 6147
_reflns_number_total 8041
_reflns_threshold_expression 'I > 2\s(I)'
_cod_data_source_file d3ra01739g2.cif
_cod_data_source_block 1_a
_cod_database_code 7247103
_shelx_shelxl_version_number 2018/3
_shelx_space_group_comment
;
The symmetry employed for this shelxl refinement is uniquely defined
by the following loop, which should always be used as a source of
symmetry information in preference to the above space-group names.
They are only intended as comments.
;
_shelx_estimated_absorpt_t_max 0.715
_shelx_estimated_absorpt_t_min 0.715
_olex2_refinement_description
;
1. Fixed Uiso
 At 1.2 times of:
  All C(H,H) groups, {H13,H14} of O24A, {H11,H12} of O24, All N(H,H) groups,
  All O(H) groups
 At 1.5 times of:
  {H5,H6} of O25, {H7,H8} of O22, {H9,H10} of O23
2. Restrained distances
 O25-HX = O25-HY
 0.84 with sigma of 0.02
 N28-H3 = N28-H2
 0.9 with sigma of 0.02
 N20-HT = N20-HU = N10-HL = N10-HM
 0.9 with sigma of 0.02
 HX-HY
 0.02 with sigma of 1.39
 O6A-O7A \\sim O6A-O9A \\sim O6B-O7B \\sim O6B-O9B \\sim O7A-O9A \\sim O7B-O9B
 with sigma of 0.01
 O8-O6A \\sim O8-O6B \\sim O8-O7A \\sim O8-O7B \\sim O8-O9A \\sim O8-O9B
 with sigma of 0.01
3. Rigid bond restraints
 Cl2, O8, O7A, O7B, O9A, O9B, O6A, O6B
 with sigma for 1-2 distances of 0.01 and sigma for 1-3 distances of 0.02
4. Uiso/Uaniso restraints and constraints
O24A \\sim O24: within 1.7A with sigma of 0.01 and sigma for terminal atoms of
0.01 within 1.7A
Cl2 \\sim O8 \\sim O7A \\sim O7B \\sim O9A \\sim O9B \\sim O6A \\sim O6B:
within 2A with sigma of 0.01 and sigma for terminal atoms of 0.02 within 2A
Uanis(O24A) \\sim Ueq, Uanis(O24) \\sim Ueq: with sigma of 0.01 and sigma for
terminal atoms of 0.01
5. Others
 Sof(O6B)=Sof(O7B)=Sof(O9B)=1-FVAR(1)
 Sof(O6A)=Sof(O7A)=Sof(O9A)=FVAR(1)
 Sof(O24A)=Sof(H13)=Sof(H14)=1-FVAR(2)
 Sof(O24)=Sof(H11)=Sof(H12)=FVAR(2)
6.a Riding coordinates:
 O5(H4), O25(H5,H6), O22(H7,H8), O23(H9,H10), O24(H11,H12), O24A(H13,H14)
6.b Secondary CH2 refined with riding coordinates:
 C3(H,HA), C8(HB,HC), C13(HD,HE)
6.c X=CH2 refined with riding coordinates:
 N1(HF,HG), N2(HH,HI), N8(HJ,HK), N11(HN,HO), N12(HP,HQ), N19(HR,HS), N24(HV,
 HW), N25(HX,HY), N26(HZ,H1)
;
_olex2_submission_special_instructions 'No special instructions were received'

loop_
_space_group_symop_operation_xyz
'x, y, z'
'-x, y+1/2, -z+1/2'
'-x, -y, -z'
'x, -y-1/2, z-1/2'

loop_
_atom_site_label
_atom_site_type_symbol
_atom_site_fract_x
_atom_site_fract_y
_atom_site_fract_z
_atom_site_U_iso_or_equiv
_atom_site_adp_type
_atom_site_occupancy
_atom_site_site_symmetry_order
_atom_site_calc_flag
_atom_site_refinement_flags_posn
_atom_site_refinement_flags_adp
_atom_site_refinement_flags_occupancy
_atom_site_disorder_assembly
_atom_site_disorder_group
C1 C 0.7335(2) 0.0364(3) 0.2584(3) 0.0280(11) Uani 1 1 d . . . A 2
C2 C 0.6498(2) -0.0051(3) 0.3032(3) 0.0303(11) Uani 1 1 d . . . A 2
C3 C 0.63029(19) 0.1337(3) 0.4037(3) 0.0224(10) Uani 1 1 d . . . A 2
H H 0.651959 0.132565 0.463886 0.027 Uiso 1 1 calc R U . A 2
HA H 0.590594 0.105740 0.408427 0.027 Uiso 1 1 calc R U . A 2
C4 C 0.62313(18) 0.2330(3) 0.3720(3) 0.0194(9) Uani 1 1 d . . . A 2
C5 C 0.58628(19) 0.3751(3) 0.3475(3) 0.0227(10) Uani 1 1 d . . . A 2
C6 C 0.86692(19) 0.1645(3) 0.3904(3) 0.0205(9) Uani 1 1 d . . . A 2
C7 C 0.92517(18) 0.2820(3) 0.3545(3) 0.0206(9) Uani 1 1 d . . . A 2
C8 C 0.9787(2) 0.3452(3) 0.3515(3) 0.0262(10) Uani 1 1 d . . . A 2
HB H 0.980592 0.387661 0.403610 0.031 Uiso 1 1 calc R U . A 2
HC H 1.015411 0.307223 0.355940 0.031 Uiso 1 1 calc R U . A 2
C9 C 1.02060(18) 0.4190(3) 0.2140(3) 0.0227(10) Uani 1 1 d . . . A 2
C10 C 0.94047(19) 0.4818(3) 0.1539(3) 0.0219(10) Uani 1 1 d . . . A 2
C11 C 0.83185(18) 0.6385(3) 0.2584(3) 0.0204(9) Uani 1 1 d . . . A 2
C12 C 0.73441(18) 0.6494(3) 0.2248(3) 0.0181(9) Uani 1 1 d . . . A 2
C13 C 0.67249(19) 0.6879(3) 0.2061(3) 0.0246(10) Uani 1 1 d . . . A 2
HD H 0.653369 0.694535 0.262837 0.029 Uiso 1 1 calc R U . A 2
HE H 0.674413 0.749966 0.178152 0.029 Uiso 1 1 calc R U . A 2
C14 C 0.60457(19) 0.6427(3) 0.0668(3) 0.0265(10) Uani 1 1 d . . . A 2
C15 C 0.58188(19) 0.5051(3) 0.1071(3) 0.0244(10) Uani 1 1 d . . . A 2
Cl1 Cl 0.75403(5) 0.31110(8) 0.09766(7) 0.0262(3) Uani 1 1 d . . . A 2
Cu1 Cu 0.74448(2) 0.24338(3) 0.31469(3) 0.01971(13) Uani 1 1 d . . . A 2
Cu2 Cu 0.84205(2) 0.42421(4) 0.27856(4) 0.02030(14) Uani 1 1 d . . . A 2
Cu3 Cu 0.68875(2) 0.45878(4) 0.24649(4) 0.02048(14) Uani 1 1 d . . . A 2
N1 N 0.78523(19) 0.0328(3) 0.2151(3) 0.0371(10) Uani 1 1 d . . . A 2
HF H 0.811532 0.077560 0.222692 0.044 Uiso 1 1 calc R U . A 2
HG H 0.791771 -0.014295 0.180123 0.044 Uiso 1 1 calc R U . A 2
N2 N 0.5995(2) -0.0542(3) 0.3177(3) 0.0496(12) Uani 1 1 d . . . A 2
HH H 0.592985 -0.108365 0.292044 0.060 Uiso 1 1 calc R U . A 2
HI H 0.573740 -0.031390 0.352724 0.060 Uiso 1 1 calc R U . A 2
N3 N 0.69233(19) -0.0337(3) 0.2506(3) 0.0340(10) Uani 1 1 d . . . A 2
N4 N 0.72010(16) 0.1075(2) 0.3141(2) 0.0234(8) Uani 1 1 d . . . A 2
N5 N 0.66325(16) 0.0788(2) 0.3410(2) 0.0251(9) Uani 1 1 d . . . A 2
N6 N 0.65937(15) 0.2770(2) 0.3211(2) 0.0207(8) Uani 1 1 d . . . A 2
N7 N 0.63629(15) 0.3679(2) 0.3034(2) 0.0223(8) Uani 1 1 d . . . A 2
N8 N 0.54963(17) 0.4488(3) 0.3491(3) 0.0385(11) Uani 1 1 d . . . A 2
HJ H 0.557156 0.499354 0.319355 0.046 Uiso 1 1 calc R U . A 2
HK H 0.518252 0.446368 0.379997 0.046 Uiso 1 1 calc R U . A 2
N9 N 0.57723(15) 0.2911(2) 0.3904(2) 0.0212(8) Uani 1 1 d . . . A 2
N10 N 0.53269(19) 0.2681(3) 0.4490(3) 0.0331(10) Uani 1 1 d D . . A 2
HL H 0.4970(13) 0.277(4) 0.418(3) 0.040 Uiso 1 1 d D U . B 2
HM H 0.539(2) 0.303(3) 0.500(2) 0.040 Uiso 1 1 d D U . C 2
N11 N 0.90194(16) 0.5274(3) 0.0912(2) 0.0263(9) Uani 1 1 d . . . A 2
HN H 0.864224 0.533341 0.100451 0.032 Uiso 1 1 calc R U . A 2
HO H 0.915360 0.550163 0.042452 0.032 Uiso 1 1 calc R U . A 2
N12 N 1.07801(16) 0.3873(3) 0.2312(3) 0.0343(10) Uani 1 1 d . . . A 2
HP H 1.104630 0.398566 0.193088 0.041 Uiso 1 1 calc R U . A 2
HQ H 1.087967 0.355868 0.280346 0.041 Uiso 1 1 calc R U . A 2
N13 N 0.99960(15) 0.4681(3) 0.1410(2) 0.0245(8) Uani 1 1 d . . . A 2
N14 N 0.92298(15) 0.4447(2) 0.2310(2) 0.0214(8) Uani 1 1 d . . . A 2
N15 N 0.97601(15) 0.4003(2) 0.2683(2) 0.0215(8) Uani 1 1 d . . . A 2
N16 N 0.92495(15) 0.1982(2) 0.3997(2) 0.0198(8) Uani 1 1 d . . . A 2
N17 N 0.87050(15) 0.3003(2) 0.3201(2) 0.0214(8) Uani 1 1 d . . . A 2
N18 N 0.83252(15) 0.2256(2) 0.3413(2) 0.0218(8) Uani 1 1 d . . . A 2
N19 N 0.85091(17) 0.0810(3) 0.4217(3) 0.0286(9) Uani 1 1 d . . . A 2
HR H 0.814300 0.061037 0.410614 0.034 Uiso 1 1 calc R U . A 2
HS H 0.877139 0.046712 0.453166 0.034 Uiso 1 1 calc R U . A 2
N20 N 0.97579(17) 0.1549(3) 0.4450(3) 0.0288(9) Uani 1 1 d D . . A 2
HT H 0.974(2) 0.165(3) 0.5045(15) 0.035 Uiso 1 1 d D U . D 2
HU H 0.971(2) 0.0955(18) 0.426(3) 0.035 Uiso 1 1 d D U . E 2
N21 N 0.56916(17) 0.5696(3) 0.0404(2) 0.0265(9) Uani 1 1 d . . . A 2
N22 N 0.62293(15) 0.5328(2) 0.1746(2) 0.0228(8) Uani 1 1 d . . . A 2
N23 N 0.63721(15) 0.6247(3) 0.1454(2) 0.0236(8) Uani 1 1 d . . . A 2
N24 N 0.60580(18) 0.7267(3) 0.0231(3) 0.0389(11) Uani 1 1 d . . . A 2
HV H 0.582471 0.736179 -0.025840 0.047 Uiso 1 1 calc R U . A 2
HW H 0.629904 0.770738 0.044225 0.047 Uiso 1 1 calc R U . A 2
N25 N 0.55606(19) 0.4208(3) 0.1068(3) 0.0384(10) Uani 1 1 d . . . A 2
HX H 0.565367 0.381615 0.150584 0.046 Uiso 1 1 calc DR U . A 2
HY H 0.529946 0.404969 0.062762 0.046 Uiso 1 1 calc DR U . A 2
N26 N 0.88875(16) 0.6651(3) 0.2779(3) 0.0356(10) Uani 1 1 d . . . A 2
HZ H 0.916764 0.623183 0.287528 0.043 Uiso 1 1 calc R U . A 2
H1 H 0.897753 0.724326 0.280970 0.043 Uiso 1 1 calc R U . A 2
N27 N 0.78550(15) 0.7013(2) 0.2410(2) 0.0186(8) Uani 1 1 d . . . A 2
N28 N 0.79393(17) 0.7986(3) 0.2297(3) 0.0268(9) Uani 1 1 d D . . A 2
H2 H 0.7715(18) 0.826(3) 0.269(3) 0.032 Uiso 1 1 d D U . F 2
H3 H 0.780(2) 0.814(3) 0.1731(17) 0.032 Uiso 1 1 d D U . G 2
N29 N 0.74738(14) 0.5603(2) 0.2306(2) 0.0186(8) Uani 1 1 d . . . A 2
N30 N 0.80978(14) 0.5512(2) 0.2509(2) 0.0194(8) Uani 1 1 d . . . A 2
O1 O 0.75497(17) 0.2300(2) 0.1565(2) 0.0429(9) Uani 1 1 d . . . A 2
O2 O 0.70069(15) 0.3662(3) 0.1125(2) 0.0423(9) Uani 1 1 d . . . A 2
O3 O 0.80680(16) 0.3669(3) 0.1200(2) 0.0468(10) Uani 1 1 d . . . A 2
O4 O 0.75139(15) 0.2803(2) 0.0046(2) 0.0377(8) Uani 1 1 d . . . A 2
O5 O 0.75900(12) 0.38459(19) 0.31065(19) 0.0195(6) Uani 1 1 d . . . A 2
H4 H 0.754680 0.404449 0.364522 0.023 Uiso 1 1 d R U . A 2
O25 O 0.87427(19) 0.4854(3) 0.4270(3) 0.0623(12) Uani 1 1 d D . . A 2
H5 H 0.845352 0.517574 0.446496 0.093 Uiso 1 1 d R U . A 2
H6 H 0.879372 0.439614 0.464776 0.093 Uiso 1 1 d R U . A 2
Cl2 Cl 0.94870(6) 0.35269(10) 0.62948(8) 0.0409(3) Uani 1 1 d . U . . .
Cl3 Cl 0.72104(6) 0.56420(9) 0.47174(8) 0.0386(3) Uani 1 1 d . . . . .
Cl4 Cl 0.50752(5) 0.69552(8) 0.28910(8) 0.0353(3) Uani 1 1 d . . . . .
O6A O 0.9037(3) 0.3367(6) 0.5561(5) 0.097(3) Uani 0.634(8) 1 d D U P H 1
O7A O 0.9780(4) 0.2668(5) 0.6485(7) 0.106(3) Uani 0.634(8) 1 d D U P H 1
O9A O 0.9212(4) 0.3837(6) 0.7025(5) 0.099(3) Uani 0.634(8) 1 d D U P H 1
O6B O 0.9701(6) 0.3525(9) 0.7276(5) 0.081(4) Uani 0.366(8) 1 d D U P H 2
O7B O 0.8920(4) 0.3912(11) 0.6243(11) 0.111(4) Uani 0.366(8) 1 d D U P H 2
O9B O 0.9515(7) 0.2660(6) 0.5996(9) 0.118(5) Uani 0.366(8) 1 d D U P H 2
O8 O 0.9889(3) 0.4162(5) 0.5960(4) 0.145(3) Uani 1 1 d D U . . .
O10 O 0.7345(2) 0.4648(3) 0.4857(3) 0.0649(12) Uani 1 1 d . . . . .
O11 O 0.77277(17) 0.6093(3) 0.4368(3) 0.0553(10) Uani 1 1 d . . . . .
O12 O 0.7078(2) 0.6069(3) 0.5552(3) 0.0654(12) Uani 1 1 d . . . . .
O13 O 0.67093(18) 0.5724(3) 0.4054(3) 0.0660(12) Uani 1 1 d . . . . .
O14 O 0.49692(18) 0.6182(3) 0.2287(3) 0.0512(10) Uani 1 1 d . . . . .
O15 O 0.45095(19) 0.7301(3) 0.3145(3) 0.0619(12) Uani 1 1 d . . . . .
O16 O 0.5452(3) 0.6663(3) 0.3662(3) 0.0911(18) Uani 1 1 d . . . . .
O17 O 0.53693(19) 0.7692(3) 0.2406(3) 0.0672(13) Uani 1 1 d . . . . .
Cl5 Cl 0.76865(7) 0.85844(10) 0.46952(9) 0.0447(3) Uani 1 1 d . . . I 1
O18 O 0.7524(3) 0.9536(3) 0.4872(4) 0.0931(17) Uani 1 1 d . . . I 1
O19 O 0.8255(2) 0.8577(4) 0.4295(4) 0.0999(19) Uani 1 1 d . . . I 1
O20 O 0.7740(3) 0.8081(4) 0.5517(3) 0.0971(19) Uani 1 1 d . . . I 1
O21 O 0.7249(2) 0.8141(3) 0.4074(3) 0.0730(13) Uani 1 1 d . . . I 1
O22 O 0.3702(2) 0.6235(4) 0.4267(3) 0.0837(15) Uani 1 1 d . . . . .
H7 H 0.338188 0.612659 0.453207 0.126 Uiso 1 1 d R U . . .
H8 H 0.359018 0.661559 0.383747 0.126 Uiso 1 1 d R U . . .
O23 O 0.4363(2) 0.4487(4) 0.4272(4) 0.0988(19) Uani 1 1 d . . . . .
H9 H 0.428720 0.507290 0.433452 0.148 Uiso 1 1 d R U . . .
H10 H 0.402460 0.424560 0.407852 0.148 Uiso 1 1 d R U . . .
O24 O 0.8864(3) 0.6705(10) 0.5617(6) 0.092(3) Uani 0.81(2) 1 d . U P J 1
H11 H 0.894007 0.630004 0.522362 0.110 Uiso 0.81(2) 1 d R U P J 1
H12 H 0.875747 0.725094 0.544043 0.110 Uiso 0.81(2) 1 d R U P J 1
O24A O 0.8791(15) 0.614(4) 0.587(2) 0.087(5) Uani 0.19(2) 1 d . U P J 2
H13 H 0.868458 0.668984 0.569621 0.104 Uiso 0.19(2) 1 d R U P J 2
H14 H 0.886718 0.573894 0.547921 0.104 Uiso 0.19(2) 1 d R U P J 2

loop_
_atom_site_aniso_label
_atom_site_aniso_U_11
_atom_site_aniso_U_22
_atom_site_aniso_U_33
_atom_site_aniso_U_23
_atom_site_aniso_U_13
_atom_site_aniso_U_12
C1 0.040(3) 0.020(2) 0.024(2) 0.002(2) 0.002(2) 0.004(2)
C2 0.028(3) 0.019(3) 0.042(3) -0.001(2) -0.004(2) -0.003(2)
C3 0.021(2) 0.019(2) 0.027(2) 0.0039(19) 0.0036(19) -0.0008(19)
C4 0.018(2) 0.018(2) 0.022(2) 0.0001(18) -0.0008(18) -0.0035(18)
C5 0.020(2) 0.020(2) 0.028(2) 0.0000(19) 0.0020(19) -0.0018(19)
C6 0.023(2) 0.020(2) 0.020(2) 0.0022(19) 0.0048(18) 0.0040(19)
C7 0.018(2) 0.022(2) 0.022(2) -0.0006(19) 0.0012(18) 0.0044(18)
C8 0.022(2) 0.028(3) 0.028(2) 0.007(2) -0.0018(19) 0.001(2)
C9 0.014(2) 0.020(2) 0.035(3) 0.001(2) 0.0044(19) -0.0021(18)
C10 0.020(2) 0.018(2) 0.027(2) -0.0015(19) -0.0011(19) -0.0031(18)
C11 0.015(2) 0.021(2) 0.026(2) 0.0018(19) 0.0005(18) -0.0003(18)
C12 0.016(2) 0.021(2) 0.018(2) 0.0026(18) 0.0018(17) -0.0006(18)
C13 0.020(2) 0.018(2) 0.036(3) 0.002(2) -0.001(2) 0.0014(19)
C14 0.020(2) 0.031(3) 0.029(2) 0.009(2) 0.003(2) 0.006(2)
C15 0.021(2) 0.025(3) 0.027(2) 0.000(2) 0.001(2) 0.001(2)
Cl1 0.0281(6) 0.0292(6) 0.0211(5) 0.0019(5) 0.0012(4) -0.0003(5)
Cu1 0.0159(3) 0.0164(3) 0.0270(3) 0.0027(2) 0.0023(2) 0.0007(2)
Cu2 0.0145(3) 0.0175(3) 0.0291(3) 0.0058(2) 0.0028(2) 0.0020(2)
Cu3 0.0147(3) 0.0175(3) 0.0290(3) 0.0059(2) 0.0001(2) -0.0005(2)
N1 0.044(3) 0.027(2) 0.043(2) -0.0048(19) 0.020(2) 0.0018(19)
N2 0.044(3) 0.029(2) 0.078(3) -0.016(2) 0.016(2) -0.013(2)
N3 0.051(3) 0.018(2) 0.033(2) -0.0064(18) 0.006(2) -0.007(2)
N4 0.024(2) 0.0177(19) 0.029(2) 0.0015(16) 0.0051(16) -0.0011(16)
N5 0.023(2) 0.017(2) 0.035(2) 0.0004(17) 0.0026(17) -0.0043(16)
N6 0.0179(18) 0.0146(19) 0.030(2) 0.0051(16) 0.0020(16) 0.0010(15)
N7 0.0191(19) 0.0167(19) 0.031(2) 0.0028(16) 0.0029(16) 0.0003(15)
N8 0.027(2) 0.028(2) 0.064(3) 0.011(2) 0.022(2) 0.0074(18)
N9 0.0160(18) 0.021(2) 0.028(2) 0.0006(16) 0.0073(15) 0.0001(15)
N10 0.030(2) 0.037(3) 0.035(2) 0.0027(19) 0.015(2) -0.003(2)
N11 0.022(2) 0.037(2) 0.0208(19) 0.0076(17) 0.0018(16) 0.0021(17)
N12 0.017(2) 0.039(2) 0.048(3) 0.013(2) 0.0084(18) 0.0059(18)
N13 0.0174(19) 0.025(2) 0.031(2) 0.0025(17) 0.0033(16) 0.0001(16)
N14 0.0167(19) 0.024(2) 0.0233(19) 0.0043(16) 0.0009(15) 0.0039(15)
N15 0.0143(18) 0.021(2) 0.029(2) 0.0053(16) -0.0014(15) 0.0027(15)
N16 0.0147(18) 0.023(2) 0.0216(19) 0.0043(16) -0.0011(15) 0.0057(15)
N17 0.0171(19) 0.020(2) 0.027(2) 0.0061(16) 0.0031(15) -0.0008(15)
N18 0.0197(19) 0.021(2) 0.025(2) 0.0087(16) 0.0039(16) -0.0001(16)
N19 0.021(2) 0.023(2) 0.041(2) 0.0133(18) -0.0014(17) -0.0007(16)
N20 0.023(2) 0.031(2) 0.031(2) 0.0034(19) -0.0046(18) 0.0054(18)
N21 0.027(2) 0.025(2) 0.026(2) 0.0013(17) -0.0038(16) -0.0033(17)
N22 0.0205(19) 0.018(2) 0.030(2) 0.0044(16) -0.0022(16) -0.0010(16)
N23 0.0181(19) 0.021(2) 0.030(2) 0.0068(17) -0.0059(16) 0.0008(16)
N24 0.037(2) 0.037(3) 0.040(2) 0.017(2) -0.010(2) -0.005(2)
N25 0.041(3) 0.032(2) 0.039(2) 0.002(2) -0.014(2) -0.012(2)
N26 0.019(2) 0.022(2) 0.065(3) -0.004(2) -0.0048(19) -0.0023(17)
N27 0.0191(19) 0.0139(18) 0.0221(19) -0.0011(15) -0.0016(15) 0.0002(15)
N28 0.029(2) 0.017(2) 0.035(2) -0.0014(18) 0.0014(18) -0.0016(17)
N29 0.0123(18) 0.018(2) 0.0256(19) 0.0038(15) -0.0007(15) 0.0016(15)
N30 0.0113(17) 0.020(2) 0.0265(19) 0.0022(15) -0.0005(15) 0.0011(15)
O1 0.070(3) 0.030(2) 0.0286(18) 0.0078(15) 0.0040(17) 0.0039(18)
O2 0.037(2) 0.055(2) 0.0341(19) -0.0103(17) -0.0033(16) 0.0194(18)
O3 0.041(2) 0.061(3) 0.039(2) -0.0016(18) 0.0006(17) -0.0212(19)
O4 0.044(2) 0.047(2) 0.0214(17) -0.0037(15) 0.0023(15) 0.0040(17)
O5 0.0175(15) 0.0177(15) 0.0236(15) -0.0005(12) 0.0029(12) 0.0017(12)
O25 0.072(3) 0.067(3) 0.047(2) -0.003(2) -0.004(2) 0.027(2)
Cl2 0.0450(8) 0.0437(8) 0.0337(7) 0.0018(6) 0.0015(6) 0.0023(6)
Cl3 0.0421(7) 0.0401(8) 0.0338(7) -0.0020(6) 0.0047(6) 0.0063(6)
Cl4 0.0348(7) 0.0257(6) 0.0432(7) -0.0065(5) -0.0098(6) 0.0074(5)
O6A 0.107(6) 0.105(6) 0.071(5) -0.008(5) -0.044(5) -0.011(5)
O7A 0.115(7) 0.078(5) 0.119(7) 0.023(5) -0.017(6) 0.041(5)
O9A 0.153(8) 0.100(6) 0.048(5) -0.013(4) 0.028(5) 0.012(6)
O6B 0.106(9) 0.093(8) 0.039(5) 0.002(6) -0.028(6) 0.011(7)
O7B 0.076(7) 0.133(9) 0.121(10) -0.003(9) -0.014(7) 0.046(7)
O9B 0.166(11) 0.088(7) 0.093(9) -0.047(7) -0.022(9) 0.033(8)
O8 0.134(5) 0.144(6) 0.162(6) 0.059(5) 0.039(5) -0.050(5)
O10 0.099(4) 0.041(2) 0.056(3) 0.009(2) 0.016(2) 0.013(2)
O11 0.048(2) 0.059(3) 0.060(3) -0.002(2) 0.016(2) -0.005(2)
O12 0.096(3) 0.065(3) 0.039(2) -0.008(2) 0.026(2) 0.004(3)
O13 0.047(3) 0.091(3) 0.057(3) 0.009(2) -0.016(2) 0.000(2)
O14 0.061(3) 0.040(2) 0.051(2) -0.0185(19) -0.0043(19) 0.0061(19)
O15 0.067(3) 0.054(3) 0.067(3) 0.000(2) 0.023(2) 0.023(2)
O16 0.120(4) 0.059(3) 0.081(3) -0.011(3) -0.067(3) 0.022(3)
O17 0.053(3) 0.048(3) 0.100(4) 0.007(2) -0.001(2) -0.018(2)
Cl5 0.0636(9) 0.0392(8) 0.0322(7) -0.0008(6) 0.0084(6) -0.0078(7)
O18 0.138(5) 0.039(3) 0.108(4) -0.009(3) 0.041(4) -0.003(3)
O19 0.080(4) 0.125(5) 0.100(4) -0.045(4) 0.042(3) -0.033(3)
O20 0.189(6) 0.074(3) 0.029(2) 0.012(2) 0.009(3) 0.031(4)
O21 0.070(3) 0.076(3) 0.069(3) -0.008(3) -0.016(2) -0.005(3)
O22 0.074(3) 0.082(4) 0.094(4) 0.004(3) 0.001(3) -0.009(3)
O23 0.068(3) 0.084(4) 0.153(5) 0.019(4) 0.062(3) 0.019(3)
O24 0.071(4) 0.108(7) 0.092(5) -0.011(5) -0.023(3) 0.021(4)
O24A 0.077(8) 0.098(9) 0.082(8) -0.017(7) -0.007(7) 0.011(8)

loop_
_atom_type_symbol
_atom_type_description
_atom_type_scat_dispersion_real
_atom_type_scat_dispersion_imag
_atom_type_scat_source
C C 0.0033 0.0016 'International Tables Vol C Tables 4.2.6.8 and 6.1.1.4'
H H 0.0000 0.0000 'International Tables Vol C Tables 4.2.6.8 and 6.1.1.4'
Cl Cl 0.1484 0.1585 'International Tables Vol C Tables 4.2.6.8 and 6.1.1.4'
Cu Cu 0.3201 1.2651 'International Tables Vol C Tables 4.2.6.8 and 6.1.1.4'
N N 0.0061 0.0033 'International Tables Vol C Tables 4.2.6.8 and 6.1.1.4'
O O 0.0106 0.0060 'International Tables Vol C Tables 4.2.6.8 and 6.1.1.4'

loop_
_geom_angle_atom_site_label_1
_geom_angle_atom_site_label_2
_geom_angle_atom_site_label_3
_geom_angle
_geom_angle_site_symmetry_1
_geom_angle_site_symmetry_3
_geom_angle_publ_flag
N3 C1 N1 121.6(4) . . ?
N4 C1 N1 123.4(4) . . ?
N4 C1 N3 114.9(4) . . ?
N3 C2 N2 124.8(4) . . ?
N3 C2 N5 111.7(4) . . ?
N5 C2 N2 123.5(4) . . ?
H C3 HA 108.1 . . ?
C4 C3 H 109.5 . . ?
C4 C3 HA 109.5 . . ?
N5 C3 H 109.5 . . ?
N5 C3 HA 109.5 . . ?
N5 C3 C4 110.7(3) . . ?
N6 C4 C3 125.4(4) . . ?
N6 C4 N9 109.5(4) . . ?
N9 C4 C3 125.1(4) . . ?
N7 C5 N9 108.5(4) . . ?
N8 C5 N7 127.2(4) . . ?
N8 C5 N9 124.3(4) . . ?
N18 C6 N16 108.7(4) . . ?
N18 C6 N19 127.7(4) . . ?
N19 C6 N16 123.5(4) . . ?
N16 C7 C8 124.9(4) . . ?
N17 C7 C8 126.0(4) . . ?
N17 C7 N16 108.9(4) . . ?
C7 C8 HB 109.3 . . ?
C7 C8 HC 109.3 . . ?
HB C8 HC 107.9 . . ?
N15 C8 C7 111.7(3) . . ?
N15 C8 HB 109.3 . . ?
N15 C8 HC 109.3 . . ?
N13 C9 N12 125.8(4) . . ?
N13 C9 N15 110.9(4) . . ?
N15 C9 N12 123.2(4) . . ?
N13 C10 N11 122.0(4) . . ?
N14 C10 N11 123.4(4) . . ?
N14 C10 N13 114.6(4) . . ?
N26 C11 N27 122.9(4) . . ?
N26 C11 N30 128.2(4) . . ?
N30 C11 N27 108.8(3) . . ?
N27 C12 C13 125.6(4) . . ?
N29 C12 C13 124.6(4) . . ?
N29 C12 N27 109.8(4) . . ?
C12 C13 HD 109.8 . . ?
C12 C13 HE 109.8 . . ?
HD C13 HE 108.2 . . ?
N23 C13 C12 109.4(4) . . ?
N23 C13 HD 109.8 . . ?
N23 C13 HE 109.8 . . ?
N21 C14 N23 111.6(4) . . ?
N21 C14 N24 125.1(4) . . ?
N23 C14 N24 123.2(4) . . ?
N22 C15 N21 115.2(4) . . ?
N25 C15 N21 122.8(4) . . ?
N25 C15 N22 122.0(4) . . ?
O1 Cl1 O2 108.1(2) . . ?
O3 Cl1 O1 109.4(2) . . ?
O3 Cl1 O2 109.3(2) . . ?
O3 Cl1 O4 110.9(2) . . ?
O4 Cl1 O1 109.3(2) . . ?
O4 Cl1 O2 109.8(2) . . ?
N4 Cu1 O1 88.13(13) . . ?
N4 Cu1 O5 173.33(13) . . ?
N6 Cu1 N4 88.45(14) . . ?
N6 Cu1 N18 164.36(15) . . ?
N6 Cu1 O1 103.92(14) . . ?
N6 Cu1 O5 85.26(12) . . ?
N18 Cu1 N4 98.09(14) . . ?
N18 Cu1 O1 90.54(14) . . ?
N18 Cu1 O5 88.55(13) . . ?
O5 Cu1 O1 91.21(11) . . ?
N14 Cu2 O5 169.90(13) . . ?
N14 Cu2 O25 93.33(15) . . ?
N17 Cu2 N14 87.94(14) . . ?
N17 Cu2 N30 173.24(14) . . ?
N17 Cu2 O5 87.37(12) . . ?
N17 Cu2 O25 88.54(14) . . ?
N30 Cu2 N14 96.67(14) . . ?
N30 Cu2 O5 88.81(12) . . ?
N30 Cu2 O25 86.26(14) . . ?
O5 Cu2 O25 95.49(13) . . ?
N7 Cu3 N22 97.78(14) . . ?
N7 Cu3 O2 95.85(14) . . ?
N7 Cu3 O5 85.51(13) . . ?
N22 Cu3 O2 88.63(13) . . ?
N22 Cu3 O5 175.62(13) . . ?
N29 Cu3 N7 161.67(15) . . ?
N29 Cu3 N22 90.84(14) . . ?
N29 Cu3 O2 100.52(14) . . ?
N29 Cu3 O5 86.82(12) . . ?
O5 Cu3 O2 88.17(11) . . ?
C1 N1 HF 120.0 . . ?
C1 N1 HG 120.0 . . ?
HF N1 HG 120.0 . . ?
C2 N2 HH 120.0 . . ?
C2 N2 HI 120.0 . . ?
HH N2 HI 120.0 . . ?
C2 N3 C1 103.4(4) . . ?
C1 N4 Cu1 130.5(3) . . ?
C1 N4 N5 101.7(3) . . ?
N5 N4 Cu1 121.5(3) . . ?
C2 N5 C3 129.5(4) . . ?
C2 N5 N4 108.2(4) . . ?
N4 N5 C3 122.2(3) . . ?
C4 N6 Cu1 123.7(3) . . ?
C4 N6 N7 108.3(3) . . ?
N7 N6 Cu1 123.6(2) . . ?
C5 N7 Cu3 134.5(3) . . ?
C5 N7 N6 106.5(3) . . ?
N6 N7 Cu3 117.4(2) . . ?
C5 N8 HJ 120.0 . . ?
C5 N8 HK 120.0 . . ?
HJ N8 HK 120.0 . . ?
C4 N9 C5 107.1(3) . . ?
C4 N9 N10 124.2(4) . . ?
C5 N9 N10 128.5(4) . . ?
N9 N10 HL 107(3) . . ?
N9 N10 HM 109(3) . . ?
HL N10 HM 114(5) . . ?
C10 N11 HN 120.0 . . ?
C10 N11 HO 120.0 . . ?
HN N11 HO 120.0 . . ?
C9 N12 HP 120.0 . . ?
C9 N12 HQ 120.0 . . ?
HP N12 HQ 120.0 . . ?
C9 N13 C10 103.8(3) . . ?
C10 N14 Cu2 133.3(3) . . ?
C10 N14 N15 102.5(3) . . ?
N15 N14 Cu2 122.9(3) . . ?
C9 N15 C8 128.8(4) . . ?
C9 N15 N14 108.1(3) . . ?
N14 N15 C8 123.2(3) . . ?
C6 N16 N20 127.4(4) . . ?
C7 N16 C6 107.2(3) . . ?
C7 N16 N20 125.4(4) . . ?
C7 N17 Cu2 124.7(3) . . ?
C7 N17 N18 108.7(3) . . ?
N18 N17 Cu2 124.4(3) . . ?
C6 N18 Cu1 134.8(3) . . ?
C6 N18 N17 106.5(3) . . ?
N17 N18 Cu1 117.5(2) . . ?
C6 N19 HR 120.0 . . ?
C6 N19 HS 120.0 . . ?
HR N19 HS 120.0 . . ?
N16 N20 HT 107(3) . . ?
N16 N20 HU 101(3) . . ?
HT N20 HU 116(5) . . ?
C14 N21 C15 103.2(4) . . ?
C15 N22 Cu3 130.5(3) . . ?
C15 N22 N23 101.4(3) . . ?
N23 N22 Cu3 117.7(2) . . ?
C14 N23 C13 130.0(4) . . ?
C14 N23 N22 108.6(3) . . ?
N22 N23 C13 120.3(3) . . ?
C14 N24 HV 120.0 . . ?
C14 N24 HW 120.0 . . ?
HV N24 HW 120.0 . . ?
C15 N25 HX 120.0 . . ?
C15 N25 HY 120.0 . . ?
HX N25 HY 120.0 . . ?
C11 N26 HZ 120.0 . . ?
C11 N26 H1 120.0 . . ?
HZ N26 H1 120.0 . . ?
C11 N27 N28 123.8(3) . . ?
C12 N27 C11 106.6(3) . . ?
C12 N27 N28 129.0(3) . . ?
N27 N28 H2 105(3) . . ?
N27 N28 H3 108(3) . . ?
H2 N28 H3 110(4) . . ?
C12 N29 Cu3 125.1(3) . . ?
C12 N29 N30 108.3(3) . . ?
N30 N29 Cu3 124.1(2) . . ?
C11 N30 Cu2 135.0(3) . . ?
C11 N30 N29 106.4(3) . . ?
N29 N30 Cu2 117.8(2) . . ?
Cl1 O1 Cu1 122.1(2) . . ?
Cl1 O2 Cu3 124.37(19) . . ?
Cu1 O5 Cu3 113.80(13) . . ?
Cu1 O5 H4 105.5 . . ?
Cu2 O5 Cu1 115.55(13) . . ?
Cu2 O5 Cu3 115.09(13) . . ?
Cu2 O5 H4 107.5 . . ?
Cu3 O5 H4 96.9 . . ?
Cu2 O25 H5 108.8 . . ?
Cu2 O25 H6 109.4 . . ?
H5 O25 H6 104.4 . . ?
O7A Cl2 O6A 107.3(4) . . ?
O9A Cl2 O6A 108.7(5) . . ?
O9A Cl2 O7A 110.8(4) . . ?
O9A Cl2 O8 114.7(4) . . ?
O7B Cl2 O6B 105.9(6) . . ?
O7B Cl2 O8 109.7(6) . . ?
O9B Cl2 O6B 107.8(6) . . ?
O9B Cl2 O7B 115.1(6) . . ?
O9B Cl2 O8 116.1(6) . . ?
O8 Cl2 O6A 105.3(4) . . ?
O8 Cl2 O7A 109.6(4) . . ?
O8 Cl2 O6B 100.6(5) . . ?
O11 Cl3 O10 108.6(3) . . ?
O12 Cl3 O10 110.2(3) . . ?
O12 Cl3 O11 110.3(3) . . ?
O12 Cl3 O13 110.7(3) . . ?
O13 Cl3 O10 108.5(3) . . ?
O13 Cl3 O11 108.5(3) . . ?
O14 Cl4 O15 109.0(3) . . ?
O14 Cl4 O17 107.7(3) . . ?
O15 Cl4 O17 108.9(3) . . ?
O16 Cl4 O14 109.6(3) . . ?
O16 Cl4 O15 111.3(3) . . ?
O16 Cl4 O17 110.3(3) . . ?
O18 Cl5 O19 109.0(3) . . ?
O20 Cl5 O18 109.2(3) . . ?
O20 Cl5 O19 109.6(4) . . ?
O20 Cl5 O21 109.6(3) . . ?
O21 Cl5 O18 111.4(3) . . ?
O21 Cl5 O19 107.9(3) . . ?
H7 O22 H8 104.5 . . ?
H9 O23 H10 104.5 . . ?
H11 O24 H12 118.7 . . ?
H13 O24A H14 118.7 . . ?

loop_
_geom_bond_atom_site_label_1
_geom_bond_atom_site_label_2
_geom_bond_distance
_geom_bond_site_symmetry_2
_geom_bond_publ_flag
C1 N1 1.354(6) . ?
C1 N3 1.344(6) . ?
C1 N4 1.343(6) . ?
C2 N2 1.343(6) . ?
C2 N3 1.328(6) . ?
C2 N5 1.332(6) . ?
C3 H 0.9700 . ?
C3 HA 0.9700 . ?
C3 C4 1.482(6) . ?
C3 N5 1.445(5) . ?
C4 N6 1.298(5) . ?
C4 N9 1.349(5) . ?
C5 N7 1.331(5) . ?
C5 N8 1.321(6) . ?
C5 N9 1.365(5) . ?
C6 N16 1.365(5) . ?
C6 N18 1.324(5) . ?
C6 N19 1.324(5) . ?
C7 C8 1.486(6) . ?
C7 N16 1.357(5) . ?
C7 N17 1.297(5) . ?
C8 HB 0.9700 . ?
C8 HC 0.9700 . ?
C8 N15 1.445(5) . ?
C9 N12 1.350(5) . ?
C9 N13 1.328(6) . ?
C9 N15 1.345(5) . ?
C10 N11 1.363(5) . ?
C10 N13 1.351(5) . ?
C10 N14 1.333(5) . ?
C11 N26 1.322(5) . ?
C11 N27 1.364(5) . ?
C11 N30 1.327(5) . ?
C12 C13 1.478(6) . ?
C12 N27 1.351(5) . ?
C12 N29 1.292(5) . ?
C13 HD 0.9700 . ?
C13 HE 0.9700 . ?
C13 N23 1.443(6) . ?
C14 N21 1.333(6) . ?
C14 N23 1.334(6) . ?
C14 N24 1.351(6) . ?
C15 N21 1.350(6) . ?
C15 N22 1.345(6) . ?
C15 N25 1.321(6) . ?
Cl1 O1 1.434(3) . ?
Cl1 O2 1.445(3) . ?
Cl1 O3 1.424(3) . ?
Cl1 O4 1.430(3) . ?
Cu1 N4 1.993(4) . ?
Cu1 N6 1.951(3) . ?
Cu1 N18 1.970(3) . ?
Cu1 O1 2.360(3) . ?
Cu1 O5 2.021(3) . ?
Cu2 N14 1.995(3) . ?
Cu2 N17 1.940(3) . ?
Cu2 N30 1.960(3) . ?
Cu2 O5 2.012(3) . ?
Cu2 O25 2.398(4) . ?
Cu3 N7 1.962(3) . ?
Cu3 N22 2.018(3) . ?
Cu3 N29 1.959(3) . ?
Cu3 O2 2.395(3) . ?
Cu3 O5 2.039(3) . ?
N1 HF 0.8600 . ?
N1 HG 0.8600 . ?
N2 HH 0.8600 . ?
N2 HI 0.8600 . ?
N4 N5 1.408(5) . ?
N6 N7 1.397(5) . ?
N8 HJ 0.8600 . ?
N8 HK 0.8600 . ?
N9 N10 1.398(5) . ?
N10 HL 0.885(19) . ?
N10 HM 0.89(2) . ?
N11 HN 0.8600 . ?
N11 HO 0.8600 . ?
N12 HP 0.8600 . ?
N12 HQ 0.8600 . ?
N14 N15 1.402(5) . ?
N16 N20 1.399(5) . ?
N17 N18 1.400(5) . ?
N19 HR 0.8600 . ?
N19 HS 0.8600 . ?
N20 HT 0.890(19) . ?
N20 HU 0.886(19) . ?
N22 N23 1.410(5) . ?
N24 HV 0.8600 . ?
N24 HW 0.8600 . ?
N25 HX 0.8600 . ?
N25 HY 0.8600 . ?
N26 HZ 0.8600 . ?
N26 H1 0.8600 . ?
N27 N28 1.398(5) . ?
N28 H2 0.883(19) . ?
N28 H3 0.885(19) . ?
N29 N30 1.393(4) . ?
O5 H4 0.8520 . ?
O25 H5 0.8531 . ?
O25 H6 0.8528 . ?
Cl2 O6A 1.422(6) . ?
Cl2 O7A 1.392(6) . ?
Cl2 O9A 1.349(6) . ?
Cl2 O6B 1.480(8) . ?
Cl2 O7B 1.363(9) . ?
Cl2 O9B 1.303(9) . ?
Cl2 O8 1.382(6) . ?
Cl3 O10 1.446(4) . ?
Cl3 O11 1.440(4) . ?
Cl3 O12 1.418(4) . ?
Cl3 O13 1.418(4) . ?
Cl4 O14 1.414(4) . ?
Cl4 O15 1.421(4) . ?
Cl4 O16 1.411(4) . ?
Cl4 O17 1.445(4) . ?
Cl5 O18 1.420(5) . ?
Cl5 O19 1.431(5) . ?
Cl5 O20 1.397(4) . ?
Cl5 O21 1.419(4) . ?
O22 H7 0.8499 . ?
O22 H8 0.8500 . ?
O23 H9 0.8501 . ?
O23 H10 0.8501 . ?
O24 H11 0.8402 . ?
O24 H12 0.8399 . ?
O24A H13 0.8400 . ?
O24A H14 0.8402 . ?

loop_
_geom_torsion_atom_site_label_1
_geom_torsion_atom_site_label_2
_geom_torsion_atom_site_label_3
_geom_torsion_atom_site_label_4
_geom_torsion
_geom_torsion_site_symmetry_1
_geom_torsion_site_symmetry_2
_geom_torsion_site_symmetry_3
_geom_torsion_site_symmetry_4
_geom_torsion_publ_flag
C1 N4 N5 C2 2.3(4) . . . . ?
C1 N4 N5 C3 179.1(4) . . . . ?
C3 C4 N6 Cu1 -25.0(6) . . . . ?
C3 C4 N6 N7 177.9(4) . . . . ?
C3 C4 N9 C5 -178.6(4) . . . . ?
C3 C4 N9 N10 5.9(7) . . . . ?
C4 C3 N5 C2 -130.8(5) . . . . ?
C4 C3 N5 N4 53.2(5) . . . . ?
C4 N6 N7 C5 1.3(5) . . . . ?
C4 N6 N7 Cu3 169.3(3) . . . . ?
C7 C8 N15 C9 -136.9(4) . . . . ?
C7 C8 N15 N14 43.4(5) . . . . ?
C7 N17 N18 C6 1.0(4) . . . . ?
C7 N17 N18 Cu1 170.5(3) . . . . ?
C8 C7 N16 C6 176.6(4) . . . . ?
C8 C7 N16 N20 -4.9(6) . . . . ?
C8 C7 N17 Cu2 -13.2(6) . . . . ?
C8 C7 N17 N18 -176.9(4) . . . . ?
C10 N14 N15 C8 -176.8(4) . . . . ?
C10 N14 N15 C9 3.5(4) . . . . ?
C12 C13 N23 C14 -127.9(4) . . . . ?
C12 C13 N23 N22 65.7(5) . . . . ?
C12 N29 N30 C11 1.3(4) . . . . ?
C12 N29 N30 Cu2 172.8(3) . . . . ?
C13 C12 N27 C11 177.6(4) . . . . ?
C13 C12 N27 N28 -11.4(7) . . . . ?
C13 C12 N29 Cu3 -16.0(6) . . . . ?
C13 C12 N29 N30 -178.7(4) . . . . ?
C15 N22 N23 C13 169.3(4) . . . . ?
C15 N22 N23 C14 0.2(4) . . . . ?
Cu1 N4 N5 C2 157.1(3) . . . . ?
Cu1 N4 N5 C3 -26.1(5) . . . . ?
Cu1 N6 N7 C5 -155.8(3) . . . . ?
Cu1 N6 N7 Cu3 12.2(4) . . . . ?
Cu2 N14 N15 C8 -8.2(5) . . . . ?
Cu2 N14 N15 C9 172.1(3) . . . . ?
Cu2 N17 N18 C6 -162.6(3) . . . . ?
Cu2 N17 N18 Cu1 6.8(4) . . . . ?
Cu3 N22 N23 C13 -42.0(4) . . . . ?
Cu3 N22 N23 C14 148.9(3) . . . . ?
Cu3 N29 N30 C11 -161.5(3) . . . . ?
Cu3 N29 N30 Cu2 10.0(4) . . . . ?
N1 C1 N3 C2 178.9(4) . . . . ?
N1 C1 N4 Cu1 28.5(7) . . . . ?
N1 C1 N4 N5 -180.0(4) . . . . ?
N2 C2 N3 C1 -178.8(5) . . . . ?
N2 C2 N5 C3 1.1(8) . . . . ?
N2 C2 N5 N4 177.6(4) . . . . ?
N3 C1 N4 Cu1 -153.6(3) . . . . ?
N3 C1 N4 N5 -2.0(5) . . . . ?
N3 C2 N5 C3 -178.5(4) . . . . ?
N3 C2 N5 N4 -2.0(5) . . . . ?
N4 C1 N3 C2 0.9(5) . . . . ?
N5 C2 N3 C1 0.7(5) . . . . ?
N5 C3 C4 N6 -26.6(6) . . . . ?
N5 C3 C4 N9 152.2(4) . . . . ?
N6 C4 N9 C5 0.3(5) . . . . ?
N6 C4 N9 N10 -175.1(4) . . . . ?
N7 C5 N9 C4 0.5(5) . . . . ?
N7 C5 N9 N10 175.7(4) . . . . ?
N8 C5 N7 Cu3 15.6(7) . . . . ?
N8 C5 N7 N6 -179.5(4) . . . . ?
N8 C5 N9 C4 178.9(4) . . . . ?
N8 C5 N9 N10 -5.9(7) . . . . ?
N9 C4 N6 Cu1 156.1(3) . . . . ?
N9 C4 N6 N7 -1.0(5) . . . . ?
N9 C5 N7 Cu3 -166.1(3) . . . . ?
N9 C5 N7 N6 -1.1(5) . . . . ?
N11 C10 N13 C9 -177.7(4) . . . . ?
N11 C10 N14 Cu2 8.8(7) . . . . ?
N11 C10 N14 N15 175.6(4) . . . . ?
N12 C9 N13 C10 179.1(4) . . . . ?
N12 C9 N15 C8 -0.5(7) . . . . ?
N12 C9 N15 N14 179.2(4) . . . . ?
N13 C9 N15 C8 176.7(4) . . . . ?
N13 C9 N15 N14 -3.6(5) . . . . ?
N13 C10 N14 Cu2 -169.2(3) . . . . ?
N13 C10 N14 N15 -2.4(5) . . . . ?
N14 C10 N13 C9 0.4(5) . . . . ?
N15 C9 N13 C10 2.0(5) . . . . ?
N16 C6 N18 Cu1 -167.2(3) . . . . ?
N16 C6 N18 N17 -0.5(4) . . . . ?
N16 C7 C8 N15 151.5(4) . . . . ?
N16 C7 N17 Cu2 162.4(3) . . . . ?
N16 C7 N17 N18 -1.2(4) . . . . ?
N17 C7 C8 N15 -33.5(6) . . . . ?
N17 C7 N16 C6 0.9(5) . . . . ?
N17 C7 N16 N20 179.4(4) . . . . ?
N18 C6 N16 C7 -0.2(4) . . . . ?
N18 C6 N16 N20 -178.7(4) . . . . ?
N19 C6 N16 C7 175.9(4) . . . . ?
N19 C6 N16 N20 -2.5(7) . . . . ?
N19 C6 N18 Cu1 16.8(7) . . . . ?
N19 C6 N18 N17 -176.4(4) . . . . ?
N21 C14 N23 C13 -167.7(4) . . . . ?
N21 C14 N23 N22 0.0(5) . . . . ?
N21 C15 N22 Cu3 -143.1(3) . . . . ?
N21 C15 N22 N23 -0.3(5) . . . . ?
N22 C15 N21 C14 0.3(5) . . . . ?
N23 C14 N21 C15 -0.2(5) . . . . ?
N24 C14 N21 C15 -177.0(4) . . . . ?
N24 C14 N23 C13 9.3(7) . . . . ?
N24 C14 N23 N22 176.9(4) . . . . ?
N25 C15 N21 C14 -179.7(4) . . . . ?
N25 C15 N22 Cu3 36.9(6) . . . . ?
N25 C15 N22 N23 179.7(4) . . . . ?
N26 C11 N27 C12 -179.5(4) . . . . ?
N26 C11 N27 N28 8.9(6) . . . . ?
N26 C11 N30 Cu2 10.0(7) . . . . ?
N26 C11 N30 N29 179.3(4) . . . . ?
N27 C11 N30 Cu2 -171.0(3) . . . . ?
N27 C11 N30 N29 -1.7(4) . . . . ?
N27 C12 C13 N23 148.2(4) . . . . ?
N27 C12 N29 Cu3 162.2(3) . . . . ?
N27 C12 N29 N30 -0.5(4) . . . . ?
N29 C12 C13 N23 -33.9(6) . . . . ?
N29 C12 N27 C11 -0.6(4) . . . . ?
N29 C12 N27 N28 170.4(4) . . . . ?
N30 C11 N27 C12 1.4(4) . . . . ?
N30 C11 N27 N28 -170.1(4) . . . . ?
O1 Cl1 O2 Cu3 72.3(3) . . . . ?
O2 Cl1 O1 Cu1 -51.2(3) . . . . ?
O3 Cl1 O1 Cu1 67.7(3) . . . . ?
O3 Cl1 O2 Cu3 -46.7(3) . . . . ?
O4 Cl1 O1 Cu1 -170.7(2) . . . . ?
O4 Cl1 O2 Cu3 -168.5(2) . . . . ?
